data_7158465
loop_
_publ_author_name
'Peng, Xiaogang'
'Zhou, Shuang'
'Liu, Junjun'
'Gao, Ying'
'Chang, Jinling'
'Ruan, Hanli'

_publ_section_title
;
 (+-)-Usphenethylones A-C, three pairs of heterodimeric polyketide
 enantiomers from <i>Aspergillus ustus</i> 3.3904.
;
_journal_issue 3
_journal_name_full 'Organic &amp; biomolecular chemistry'
_journal_page_first 694
_journal_page_last 700
_journal_paper_doi 10.1039/d1ob02006d
_journal_volume 20
_journal_year 2022
_chemical_absolute_configuration ad
_chemical_formula_moiety 'C20 H24 O6'
_chemical_formula_sum 'C20 H24 O6'
_chemical_formula_weight 360.39
_space_group_crystal_system orthorhombic
_space_group_IT_number 19
_space_group_name_Hall 'P 2ac 2ab'
_space_group_name_H-M_alt 'P 21 21 21'
_atom_sites_solution_hydrogens mixed
_atom_sites_solution_primary dual
_audit_creation_date 2021-04-30
_audit_creation_method
;
Olex2 1.2
(compiled 2018.05.29 svn.r3508 for OlexSys, GUI svn.r5506)
;
_audit_update_record
;
2021-08-20 deposited with the CCDC.	2021-12-22 downloaded from the CCDC.
;
_cell_angle_alpha 90
_cell_angle_beta 90
_cell_angle_gamma 90
_cell_formula_units_Z 4
_cell_length_a 8.6051(4)
_cell_length_b 14.1919(6)
_cell_length_c 15.2989(6)
_cell_measurement_reflns_used 9932
_cell_measurement_temperature 200.0
_cell_measurement_theta_max 58.751
_cell_measurement_theta_min 2.513
_cell_volume 1868.34(14)
_computing_cell_refinement 'SAINT V8.40B (?, 2016)'
_computing_data_collection 'Bruker APEX2'
_computing_data_reduction 'SAINT V8.40B (?, 2016)'
_computing_molecular_graphics 'Olex2 (Dolomanov et al., 2009)'
_computing_publication_material 'Olex2 (Dolomanov et al., 2009)'
_computing_structure_refinement 'XL (Sheldrick, 2008)'
_computing_structure_solution 'XM (Sheldrick, 2008)'
_diffrn_ambient_temperature 200.0
_diffrn_measured_fraction_theta_full 0.993
_diffrn_measured_fraction_theta_max 0.990
_diffrn_measurement_device_type 'Bruker APEX-II CCD'
_diffrn_measurement_method '\f and \w scans'
_diffrn_radiation_type GaK\a
_diffrn_radiation_wavelength 1.34139
_diffrn_reflns_av_R_equivalents 0.0539
_diffrn_reflns_av_unetI/netI 0.0233
_diffrn_reflns_Laue_measured_fraction_full 0.993
_diffrn_reflns_Laue_measured_fraction_max 0.990
_diffrn_reflns_limit_h_max 10
_diffrn_reflns_limit_h_min -10
_diffrn_reflns_limit_k_max 18
_diffrn_reflns_limit_k_min -18
_diffrn_reflns_limit_l_max 19
_diffrn_reflns_limit_l_min -19
_diffrn_reflns_number 32268
_diffrn_reflns_point_group_measured_fraction_full 0.995
_diffrn_reflns_point_group_measured_fraction_max 0.990
_diffrn_reflns_theta_full 53.594
_diffrn_reflns_theta_max 59.078
_diffrn_reflns_theta_min 5.131
_exptl_absorpt_coefficient_mu 0.496
_exptl_absorpt_correction_T_max 0.7516
_exptl_absorpt_correction_T_min 0.6749
_exptl_absorpt_correction_type multi-scan
_exptl_absorpt_process_details 'SADABS-2016/2 (Bruker,2016/2)'
_exptl_crystal_colour colourless
_exptl_crystal_colour_primary colourless
_exptl_crystal_density_diffrn 1.281
_exptl_crystal_description block
_exptl_crystal_F_000 768
_exptl_crystal_size_max 0.12
_exptl_crystal_size_mid 0.1
_exptl_crystal_size_min 0.1
_refine_diff_density_max 0.126
_refine_diff_density_min -0.124
_refine_diff_density_rms 0.024
_refine_ls_abs_structure_details
;
 Flack x determined using 1651 quotients [(I+)-(I-)]/[(I+)+(I-)]
 (Parsons, Flack and Wagner, Acta Cryst. B69 (2013) 249-259).
;
_refine_ls_abs_structure_Flack 0.03(5)
_refine_ls_extinction_coef 0.016(2)
_refine_ls_extinction_expression Fc^*^=kFc[1+0.001xFc^2^\l^3^/sin(2\q)]^-1/4^
_refine_ls_extinction_method 'SHELXL-2014/7 (Sheldrick 2014'
_refine_ls_goodness_of_fit_ref 1.048
_refine_ls_hydrogen_treatment mixed
_refine_ls_matrix_type full
_refine_ls_number_parameters 360
_refine_ls_number_reflns 4055
_refine_ls_number_restraints 11
_refine_ls_restrained_S_all 1.049
_refine_ls_R_factor_all 0.0303
_refine_ls_R_factor_gt 0.0292
_refine_ls_shift/su_max 0.000
_refine_ls_shift/su_mean 0.000
_refine_ls_structure_factor_coef Fsqd
_refine_ls_weighting_details 'w=1/[\s^2^(Fo^2^)+(0.0499P)^2^+0.0917P] where P=(Fo^2^+2Fc^2^)/3'
_refine_ls_weighting_scheme calc
_refine_ls_wR_factor_gt 0.0780
_refine_ls_wR_factor_ref 0.0793
_reflns_Friedel_coverage 0.752
_reflns_Friedel_fraction_full 0.997
_reflns_Friedel_fraction_max 0.990
_reflns_number_gt 3931
_reflns_number_total 4055
_reflns_threshold_expression 'I > 2\s(I)'
_cod_data_source_file d1ob02006d2.cif
_cod_data_source_block t
_cod_depositor_comments 'Adding full bibliography for 7158459--7158466.cif.'
_cod_database_code 7158465
_shelx_shelxl_version_number 2014/7
_shelx_space_group_comment
;
The symmetry employed for this shelxl refinement is uniquely defined
by the following loop, which should always be used as a source of
symmetry information in preference to the above space-group names.
They are only intended as comments.
;
_shelx_estimated_absorpt_t_max 0.952
_shelx_estimated_absorpt_t_min 0.943
_olex2_refinement_description
;
1. Fixed Uiso
 At 1.2 times of:
  All C(H,H) groups
 At 1.5 times of:
  All C(H,H,H) groups
2. Restrained distances
 C12-C13 \\sim C12A-C13
 with sigma of 0.02
 C12-C16 \\sim C12A-C16A
 with sigma of 0.02
 C11-C12 \\sim C11-C12A
 with sigma of 0.04
 C13-C16 \\sim C13-C16A
 with sigma of 0.04
 C16-C17 \\sim C16A-C17A
 with sigma of 0.02
 C12-C17 \\sim C12A-C17A
 with sigma of 0.04
 O5-C11 \\sim O5A-C11
 with sigma of 0.02
 O5-C12 \\sim O5A-C12A
 with sigma of 0.02
 O5-C13 \\sim O5A-C13
 with sigma of 0.04
 O5-C16 \\sim O5A-C16A
 with sigma of 0.04
 O6-C11 \\sim O6A-C11
 with sigma of 0.02
3. Others
 Sof(O5A)=Sof(C12A)=Sof(C16A)=Sof(H16C)=Sof(H16D)=Sof(C17A)=Sof(H17D)=
 Sof(H17E)=Sof(H17F)=Sof(O6A)=1-FVAR(1)
 Sof(O5)=Sof(O6)=Sof(C12)=Sof(C16)=Sof(H16A)=Sof(H16B)=Sof(C17)=Sof(H17A)=
 Sof(H17B)=Sof(H17C)=FVAR(1)
4.a Secondary CH2 refined with riding coordinates:
 C16(H16A,H16B), C16A(H16C,H16D)
4.b Idealised Me refined as rotating group:
 C17(H17A,H17B,H17C), C17A(H17D,H17E,H17F)
;
_olex2_submission_special_instructions 'No special instructions were received'

loop_
_space_group_symop_operation_xyz
'x, y, z'
'-x+1/2, -y, z+1/2'
'x+1/2, -y+1/2, -z'
'-x, y+1/2, -z+1/2'

loop_
_atom_site_label
_atom_site_type_symbol
_atom_site_fract_x
_atom_site_fract_y
_atom_site_fract_z
_atom_site_U_iso_or_equiv
_atom_site_adp_type
_atom_site_occupancy
_atom_site_site_symmetry_order
_atom_site_calc_flag
_atom_site_refinement_flags_posn
_atom_site_refinement_flags_adp
_atom_site_refinement_flags_occupancy
_atom_site_disorder_assembly
_atom_site_disorder_group
O3 O 0.38217(15) 0.49834(7) 0.38849(7) 0.0515(3) Uani 1 1 d . . . . .
O2 O 0.44548(16) 0.42808(8) 0.23729(7) 0.0555(3) Uani 1 1 d . . . . .
O1 O 0.67444(15) 0.15153(8) 0.37498(8) 0.0534(3) Uani 1 1 d . . . . .
O4 O 0.64218(12) 0.28491(7) 0.60699(6) 0.0427(2) Uani 1 1 d . . . . .
O5 O 0.5880(6) 0.2253(3) 0.8671(2) 0.0616(9) Uani 0.557(6) 1 d D . P A 1
O6 O 0.5189(14) 0.0763(7) 0.8392(7) 0.0637(16) Uani 0.557(6) 1 d D . P A 1
C1 C 0.56672(15) 0.27431(10) 0.45794(9) 0.0388(3) Uani 1 1 d . . . . .
C3' C 0.3313(3) 0.53441(13) 0.47028(12) 0.0596(4) Uani 1 1 d . . . . .
H3'A H 0.277(3) 0.5941(17) 0.4545(15) 0.071(6) Uiso 1 1 d . . . . .
H3'B H 0.417(3) 0.5436(16) 0.5079(16) 0.065(6) Uiso 1 1 d . . . . .
H3'C H 0.259(3) 0.4850(18) 0.4981(17) 0.079(7) Uiso 1 1 d . . . . .
C2 C 0.60225(16) 0.23783(10) 0.37589(10) 0.0414(3) Uani 1 1 d . . . . .
C2' C 0.5007(4) 0.40087(16) 0.15334(11) 0.0757(7) Uani 1 1 d . . . . .
H2'A H 0.473(3) 0.4509(19) 0.1146(17) 0.084(7) Uiso 1 1 d . . . . .
H2'B H 0.443(3) 0.3468(19) 0.1335(17) 0.082(8) Uiso 1 1 d . . . . .
H2'C H 0.618(4) 0.388(2) 0.153(2) 0.109(10) Uiso 1 1 d . . . . .
C3 C 0.56500(19) 0.28820(11) 0.30062(9) 0.0457(3) Uani 1 1 d . . . . .
H3 H 0.588(2) 0.2621(13) 0.2442(12) 0.047(4) Uiso 1 1 d . . . . .
C1' C 0.7445(3) 0.12163(13) 0.29493(13) 0.0589(4) Uani 1 1 d . . . . .
H1'A H 0.667(3) 0.1064(16) 0.2524(15) 0.065(6) Uiso 1 1 d . . . . .
H1'B H 0.808(3) 0.0675(19) 0.3103(17) 0.081(7) Uiso 1 1 d . . . . .
H1'C H 0.811(3) 0.1738(18) 0.2674(16) 0.076(7) Uiso 1 1 d . . . . .
C4 C 0.49079(17) 0.37472(10) 0.30717(9) 0.0426(3) Uani 1 1 d . . . . .
C5 C 0.45543(16) 0.41235(10) 0.38930(9) 0.0408(3) Uani 1 1 d . . . . .
C6 C 0.49456(16) 0.36201(10) 0.46358(9) 0.0397(3) Uani 1 1 d . . . . .
H6 H 0.474(2) 0.3878(13) 0.5214(12) 0.045(4) Uiso 1 1 d . . . . .
C7 C 0.60167(15) 0.21754(10) 0.53888(9) 0.0393(3) Uani 1 1 d . . . . .
H7 H 0.697(2) 0.1782(12) 0.5296(11) 0.038(4) Uiso 1 1 d . . . . .
C8 C 0.46523(17) 0.15639(11) 0.56624(10) 0.0437(3) Uani 1 1 d . . . . .
H8A H 0.446(2) 0.1112(14) 0.5205(14) 0.059(5) Uiso 1 1 d . . . . .
H8B H 0.370(2) 0.2008(14) 0.5739(13) 0.053(5) Uiso 1 1 d . . . . .
C9 C 0.49864(19) 0.10519(11) 0.65172(10) 0.0459(3) Uani 1 1 d . . . . .
H9A H 0.406(2) 0.0791(14) 0.6767(13) 0.056(5) Uiso 1 1 d . . . . .
H9B H 0.576(3) 0.0527(16) 0.6441(14) 0.062(6) Uiso 1 1 d . . . . .
C10 C 0.56720(19) 0.17315(10) 0.71576(10) 0.0448(3) Uani 1 1 d . . . . .
C11 C 0.5601(3) 0.15091(13) 0.80639(12) 0.0653(5) Uani 1 1 d D . . . .
C12 C 0.6587(6) 0.3073(3) 0.8400(3) 0.0528(9) Uani 0.557(6) 1 d D . P A 1
C13 C 0.6973(2) 0.32260(12) 0.75178(11) 0.0540(4) Uani 1 1 d D . . . .
C14 C 0.63253(16) 0.25616(10) 0.69045(9) 0.0408(3) Uani 1 1 d . . . . .
C15 C 0.7712(2) 0.41108(13) 0.71842(13) 0.0568(4) Uani 1 1 d . . . . .
H15A H 0.692(3) 0.4515(18) 0.6903(17) 0.076(7) Uiso 1 1 d . . . . .
H15B H 0.845(3) 0.3995(19) 0.6716(17) 0.085(8) Uiso 1 1 d . . . . .
H15C H 0.823(3) 0.4431(18) 0.7626(17) 0.078(7) Uiso 1 1 d . . . . .
C16 C 0.6984(6) 0.3674(3) 0.9180(3) 0.0673(12) Uani 0.557(6) 1 d D . P A 1
H16A H 0.7435 0.4275 0.8972 0.081 Uiso 0.557(6) 1 calc R . P A 1
H16B H 0.6014 0.3825 0.9499 0.081 Uiso 0.557(6) 1 calc R . P A 1
C17 C 0.8093(6) 0.3228(3) 0.9798(3) 0.0835(15) Uani 0.557(6) 1 d D . P A 1
H17A H 0.9084 0.3115 0.9501 0.125 Uiso 0.557(6) 1 calc GR . P A 1
H17B H 0.7665 0.2628 1.0004 0.125 Uiso 0.557(6) 1 calc GR . P A 1
H17C H 0.8262 0.3648 1.0298 0.125 Uiso 0.557(6) 1 calc GR . P A 1
O5A O 0.6588(5) 0.2064(3) 0.8595(2) 0.0507(8) Uani 0.443(6) 1 d D . P A 2
C12A C 0.7251(6) 0.2893(4) 0.8316(3) 0.0475(10) Uani 0.443(6) 1 d D . P A 2
C16A C 0.8007(6) 0.3393(4) 0.9069(3) 0.0583(13) Uani 0.443(6) 1 d D . P A 2
H16C H 0.8581 0.2925 0.9425 0.070 Uiso 0.443(6) 1 calc R . P A 2
H16D H 0.8774 0.3848 0.8836 0.070 Uiso 0.443(6) 1 calc R . P A 2
C17A C 0.6900(8) 0.3905(5) 0.9645(4) 0.092(2) Uani 0.443(6) 1 d D . P A 2
H17D H 0.6385 0.4404 0.9310 0.138 Uiso 0.443(6) 1 calc GR . P A 2
H17E H 0.7467 0.4185 1.0136 0.138 Uiso 0.443(6) 1 calc GR . P A 2
H17F H 0.6119 0.3463 0.9868 0.138 Uiso 0.443(6) 1 calc GR . P A 2
O6A O 0.4802(19) 0.0884(9) 0.8383(10) 0.085(4) Uani 0.443(6) 1 d D . P A 2

loop_
_atom_site_aniso_label
_atom_site_aniso_U_11
_atom_site_aniso_U_22
_atom_site_aniso_U_33
_atom_site_aniso_U_23
_atom_site_aniso_U_13
_atom_site_aniso_U_12
O3 0.0663(7) 0.0458(5) 0.0425(5) 0.0036(4) -0.0003(5) 0.0078(5)
O2 0.0799(8) 0.0504(6) 0.0361(5) 0.0063(4) -0.0078(5) -0.0026(5)
O1 0.0689(7) 0.0460(5) 0.0455(6) -0.0060(4) -0.0040(5) 0.0076(5)
O4 0.0452(5) 0.0458(5) 0.0370(5) 0.0026(4) -0.0053(4) -0.0049(4)
O5 0.083(2) 0.0644(17) 0.0376(12) 0.0022(11) -0.0074(16) -0.0093(16)
O6 0.096(4) 0.0545(18) 0.041(2) 0.0097(16) -0.011(2) -0.009(2)
C1 0.0344(6) 0.0454(7) 0.0366(6) 0.0025(5) -0.0019(5) -0.0038(5)
C3' 0.0821(13) 0.0476(8) 0.0492(9) -0.0036(7) 0.0016(9) 0.0091(9)
C2 0.0430(7) 0.0402(6) 0.0412(7) -0.0028(5) -0.0041(6) -0.0051(5)
C2' 0.136(2) 0.0570(10) 0.0341(8) -0.0006(7) -0.0094(11) -0.0007(12)
C3 0.0558(8) 0.0459(7) 0.0355(6) -0.0048(6) -0.0032(6) -0.0083(7)
C1' 0.0721(11) 0.0487(8) 0.0558(10) -0.0129(8) 0.0044(9) 0.0006(8)
C4 0.0492(7) 0.0430(7) 0.0355(6) 0.0035(5) -0.0055(6) -0.0099(6)
C5 0.0418(6) 0.0411(6) 0.0396(7) 0.0031(5) -0.0023(5) -0.0043(5)
C6 0.0372(6) 0.0470(7) 0.0347(6) 0.0010(5) 0.0005(5) -0.0021(5)
C7 0.0374(7) 0.0447(7) 0.0359(6) 0.0013(5) -0.0029(5) 0.0000(5)
C8 0.0427(7) 0.0484(7) 0.0399(7) 0.0009(6) -0.0041(6) -0.0064(6)
C9 0.0524(8) 0.0444(7) 0.0407(7) 0.0032(6) -0.0026(6) -0.0078(6)
C10 0.0499(7) 0.0453(7) 0.0393(7) 0.0031(6) -0.0067(6) -0.0012(6)
C11 0.0967(14) 0.0572(9) 0.0419(8) 0.0075(7) -0.0148(9) -0.0176(10)
C12 0.066(3) 0.0503(18) 0.0424(16) -0.0022(13) -0.0082(19) 0.0024(18)
C13 0.0676(10) 0.0475(8) 0.0468(8) -0.0006(7) -0.0132(8) -0.0073(7)
C14 0.0413(6) 0.0436(7) 0.0377(6) 0.0021(5) -0.0068(6) 0.0024(6)
C15 0.0656(10) 0.0466(8) 0.0583(10) -0.0030(7) -0.0101(8) -0.0082(7)
C16 0.092(3) 0.063(2) 0.047(2) -0.0118(16) -0.0078(19) 0.005(2)
C17 0.104(3) 0.081(3) 0.066(2) -0.024(2) -0.033(2) 0.005(2)
O5A 0.061(2) 0.0550(17) 0.0364(14) -0.0007(12) -0.0046(15) -0.0019(16)
C12A 0.044(2) 0.053(2) 0.045(2) -0.0112(16) -0.0008(19) 0.0051(19)
C16A 0.063(3) 0.068(2) 0.044(2) -0.0127(18) -0.0064(17) -0.002(2)
C17A 0.103(4) 0.109(5) 0.065(3) -0.043(3) 0.001(3) 0.012(3)
O6A 0.119(9) 0.080(6) 0.056(3) 0.032(4) -0.024(4) -0.038(6)

loop_
_atom_type_symbol
_atom_type_description
_atom_type_scat_dispersion_real
_atom_type_scat_dispersion_imag
_atom_type_scat_source
C C 0.0137 0.0067 'International Tables Vol C Tables 4.2.6.8 and 6.1.1.4'
H H 0.0000 0.0000 'International Tables Vol C Tables 4.2.6.8 and 6.1.1.4'
O O 0.0389 0.0241 'International Tables Vol C Tables 4.2.6.8 and 6.1.1.4'

loop_
_geom_angle_atom_site_label_1
_geom_angle_atom_site_label_2
_geom_angle_atom_site_label_3
_geom_angle
_geom_angle_site_symmetry_1
_geom_angle_site_symmetry_3
_geom_angle_publ_flag
C5 O3 C3' 116.97(12) . . ?
C4 O2 C2' 117.41(14) . . ?
C2 O1 C1' 117.67(13) . . ?
C14 O4 C7 117.77(11) . . ?
C12 O5 C11 120.3(3) . . ?
C2 C1 C6 119.08(12) . . ?
C2 C1 C7 119.87(12) . . ?
C6 C1 C7 121.02(12) . . ?
O1 C2 C1 116.13(12) . . ?
O1 C2 C3 123.60(13) . . ?
C1 C2 C3 120.27(13) . . ?
C4 C3 C2 120.02(13) . . ?
O2 C4 C3 124.40(13) . . ?
O2 C4 C5 115.41(13) . . ?
C3 C4 C5 120.19(12) . . ?
O3 C5 C4 115.53(12) . . ?
O3 C5 C6 125.29(13) . . ?
C6 C5 C4 119.18(13) . . ?
C5 C6 C1 121.24(13) . . ?
O4 C7 C1 106.53(11) . . ?
O4 C7 C8 111.28(11) . . ?
C1 C7 C8 112.18(11) . . ?
C7 C8 C9 111.30(12) . . ?
C10 C9 C8 109.21(12) . . ?
C11 C10 C9 118.56(14) . . ?
C14 C10 C9 122.31(13) . . ?
C14 C10 C11 119.12(14) . . ?
O6 C11 O5 115.0(5) . . ?
O6 C11 C10 127.1(5) . . ?
C10 C11 O5 117.58(19) . . ?
O5A C11 C10 114.2(2) . . ?
O6A C11 C10 125.0(8) . . ?
O6A C11 O5A 120.7(8) . . ?
O5 C12 C13 121.5(3) . . ?
O5 C12 C16 109.9(3) . . ?
C13 C12 C16 128.3(3) . . ?
C12 C13 C14 115.6(2) . . ?
C12 C13 C15 123.8(2) . . ?
C14 C13 C15 119.39(15) . . ?
C12A C13 C14 115.7(2) . . ?
C12A C13 C15 122.3(2) . . ?
O4 C14 C10 123.97(13) . . ?
O4 C14 C13 113.32(13) . . ?
C10 C14 C13 122.70(14) . . ?
C17 C16 C12 114.1(4) . . ?
C12A O5A C11 123.2(3) . . ?
C13 C12A O5A 120.9(4) . . ?
C13 C12A C16A 127.9(4) . . ?
O5A C12A C16A 110.3(4) . . ?
C17A C16A C12A 114.0(5) . . ?

loop_
_geom_bond_atom_site_label_1
_geom_bond_atom_site_label_2
_geom_bond_distance
_geom_bond_site_symmetry_2
_geom_bond_publ_flag
O3 C3' 1.421(2) . ?
O3 C5 1.3736(18) . ?
O2 C2' 1.423(2) . ?
O2 C4 1.3670(17) . ?
O1 C2 1.3733(18) . ?
O1 C1' 1.430(2) . ?
O4 C7 1.4566(17) . ?
O4 C14 1.3430(17) . ?
O5 C11 1.426(4) . ?
O5 C12 1.378(5) . ?
O6 C11 1.225(10) . ?
C1 C2 1.3918(19) . ?
C1 C6 1.394(2) . ?
C1 C7 1.5077(18) . ?
C2 C3 1.393(2) . ?
C3 C4 1.388(2) . ?
C4 C5 1.399(2) . ?
C5 C6 1.3839(19) . ?
C7 C8 1.5187(19) . ?
C8 C9 1.523(2) . ?
C9 C10 1.496(2) . ?
C10 C11 1.423(2) . ?
C10 C14 1.362(2) . ?
C11 O5A 1.414(4) . ?
C11 O6A 1.224(13) . ?
C12 C13 1.406(5) . ?
C12 C16 1.507(6) . ?
C13 C14 1.442(2) . ?
C13 C15 1.497(2) . ?
C13 C12A 1.331(5) . ?
C16 C17 1.485(6) . ?
O5A C12A 1.376(6) . ?
C12A C16A 1.501(6) . ?
C16A C17A 1.487(7) . ?
